data_4003377
loop_
_publ_author_name
'Zhang, Bingbing'
'Han, Guopeng'
'Wang, Ying'
'Chen, Xinglong'
'Yang, Zhihua'
'Pan, Shilie'

_publ_section_title
;
 Expanding Frontiers of Ultraviolet Nonlinear Optical Materials with
 Fluorophosphates
;
_journal_issue 15
_journal_name_full 'Chemistry of Materials'
_journal_page_first 5397
_journal_paper_doi 10.1021/acs.chemmater.8b02223
_journal_volume 30
_journal_year 2018
_chemical_formula_sum 'F H8 N2 O3 P'
_chemical_formula_weight 134.05
_space_group_IT_number 33
_space_group_name_Hall 'P 2c -2n'
_space_group_name_H-M_alt 'P n a 21'
_symmetry_cell_setting orthorhombic
_symmetry_space_group_name_H-M 'P n a 21'
_atom_sites_solution_primary direct
_atom_sites_solution_secondary difmap
_audit_creation_method SHELXL-97
_cell_angle_alpha 90.00
_cell_angle_beta 90.00
_cell_angle_gamma 90.00
_cell_formula_units_Z 4
_cell_length_a 7.9516(7)
_cell_length_b 11.3364(10)
_cell_length_c 6.0351(6)
_cell_measurement_reflns_used 782
_cell_measurement_temperature 293(2)
_cell_measurement_theta_max 22.45
_cell_measurement_theta_min 3.20
_cell_volume 544.02(9)
_computing_cell_refinement 'Bruker SMART'
_computing_data_collection 'Bruker SMART'
_computing_data_reduction 'Bruker SAINT'
_computing_molecular_graphics 'Bruker SHELXTL'
_computing_publication_material 'Bruker SHELXTL'
_computing_structure_refinement 'SHELXL-97 (Sheldrick, 1997)'
_computing_structure_solution 'SHELXS-97 (Sheldrick, 1990)'
_diffrn_ambient_temperature 293(2)
_diffrn_measured_fraction_theta_full 1.000
_diffrn_measured_fraction_theta_max 1.000
_diffrn_measurement_device_type 'CCD area detector'
_diffrn_measurement_method 'phi and omega scans'
_diffrn_radiation_monochromator graphite
_diffrn_radiation_source 'fine-focus sealed tube'
_diffrn_radiation_type MoK\a
_diffrn_radiation_wavelength 0.71073
_diffrn_reflns_av_R_equivalents 0.0463
_diffrn_reflns_av_sigmaI/netI 0.0748
_diffrn_reflns_limit_h_max 9
_diffrn_reflns_limit_h_min -8
_diffrn_reflns_limit_k_max 13
_diffrn_reflns_limit_k_min -11
_diffrn_reflns_limit_l_max 6
_diffrn_reflns_limit_l_min -7
_diffrn_reflns_number 1194
_diffrn_reflns_theta_full 26.00
_diffrn_reflns_theta_max 26.00
_diffrn_reflns_theta_min 3.13
_exptl_absorpt_coefficient_mu 0.444
_exptl_absorpt_correction_T_max 0.7456
_exptl_absorpt_correction_T_min 0.6653
_exptl_absorpt_correction_type numerical
_exptl_absorpt_process_details face-indexed
_exptl_crystal_colour colorless
_exptl_crystal_density_diffrn 1.637
_exptl_crystal_density_method 'not measured'
_exptl_crystal_description block
_exptl_crystal_F_000 280
_exptl_crystal_size_max 0.188
_exptl_crystal_size_mid 0.115
_exptl_crystal_size_min 0.101
_refine_diff_density_max 0.467
_refine_diff_density_min -0.568
_refine_diff_density_rms 0.123
_refine_ls_abs_structure_details 'Flack H D (1983), Acta Cryst. A39, 876-881'
_refine_ls_abs_structure_Flack 0.3(3)
_refine_ls_extinction_coef 0.18(3)
_refine_ls_extinction_expression Fc^*^=kFc[1+0.001xFc^2^\l^3^/sin(2\q)]^-1/4^
_refine_ls_extinction_method SHELXL
_refine_ls_goodness_of_fit_ref 0.888
_refine_ls_matrix_type full
_refine_ls_number_parameters 65
_refine_ls_number_reflns 837
_refine_ls_number_restraints 2
_refine_ls_restrained_S_all 0.887
_refine_ls_R_factor_all 0.0749
_refine_ls_R_factor_gt 0.0693
_refine_ls_shift/su_max 0.000
_refine_ls_shift/su_mean 0.000
_refine_ls_structure_factor_coef Fsqd
_refine_ls_weighting_details 'calc w=1/[\s^2^(Fo^2^)+(0.1460P)^2^+0.0000P] where P=(Fo^2^+2Fc^2^)/3'
_refine_ls_weighting_scheme calc
_refine_ls_wR_factor_gt 0.1763
_refine_ls_wR_factor_ref 0.1862
_reflns_number_gt 707
_reflns_number_total 837
_reflns_threshold_expression >2sigma(I)
_cod_data_source_file cm8b02223_si_002.cif
_cod_data_source_block exp_1942611
_cod_depositor_comments
;
The following automatic conversions were performed:

data item '_symmetry_cell_setting' value 'Orthorhombic' was changed
to 'orthorhombic' in accordance with the
/home/saulius/struct/COD-crude-data/automatic-downloads/DataCite-retrospective/ACS/depositions/lib/dictionaries/cif_core.dic
dictionary named 'cif_core.dic' version 2.4.2 last updated on
2011-04-26.

Automatic conversion script
Id: cif_fix_values 6909 2019-04-08 15:41:33Z antanas 
;
_cod_original_sg_symbol_H-M Pna2(1)
_cod_original_formula_sum 'H8 F N2 O3 P'
_cod_database_code 4003377

loop_
_symmetry_equiv_pos_as_xyz
'x, y, z'
'-x, -y, z+1/2'
'x+1/2, -y+1/2, z'
'-x+1/2, y+1/2, z+1/2'

loop_
_atom_site_label
_atom_site_type_symbol
_atom_site_fract_x
_atom_site_fract_y
_atom_site_fract_z
_atom_site_U_iso_or_equiv
_atom_site_adp_type
_atom_site_occupancy
_atom_site_symmetry_multiplicity
_atom_site_calc_flag
_atom_site_refinement_flags
P1 P 0.68982(15) 0.37401(10) 0.3621(3) 0.0269(6) Uani 1 1 d .
F1 F 0.4996(4) 0.4172(3) 0.3684(10) 0.0470(10) Uani 1 1 d .
O1 O 0.6959(6) 0.2726(4) 0.5198(10) 0.0439(14) Uani 1 1 d .
O2 O 0.7863(5) 0.4831(4) 0.4335(9) 0.0361(11) Uani 1 1 d .
O3 O 0.7182(6) 0.3450(4) 0.1211(8) 0.0401(12) Uani 1 1 d .
N1 N 0.8589(5) 0.5398(4) 0.8751(11) 0.0342(11) Uani 1 1 d .
N2 N 0.9110(6) 0.1912(4) 0.8657(14) 0.0389(11) Uani 1 1 d D
H1 H 0.8063 0.6074 0.8808 0.047 Uiso 1 1 d R
H2 H 0.8062 0.4976 0.7663 0.047 Uiso 1 1 d R
H3 H 0.8152 0.4916 0.9580 0.047 Uiso 1 1 d R
H4 H 0.9792 0.5345 0.8716 0.047 Uiso 1 1 d R
H5 H 1.0026 0.1846 0.7811 0.047 Uiso 1 1 d RD
H6 H 0.8554 0.2359 0.9735 0.047 Uiso 1 1 d R
H7 H 0.8388 0.2461 0.7699 0.047 Uiso 1 1 d R
H8 H 0.8351 0.1277 0.8717 0.047 Uiso 1 1 d R

loop_
_atom_site_aniso_label
_atom_site_aniso_U_11
_atom_site_aniso_U_22
_atom_site_aniso_U_33
_atom_site_aniso_U_23
_atom_site_aniso_U_13
_atom_site_aniso_U_12
P1 0.0329(8) 0.0226(8) 0.0251(8) -0.0019(8) -0.0004(7) 0.0004(5)
F1 0.0346(16) 0.0457(19) 0.061(2) -0.003(3) 0.000(2) 0.0019(15)
O1 0.065(3) 0.032(2) 0.034(3) 0.005(2) -0.004(2) 0.000(2)
O2 0.0400(17) 0.028(2) 0.040(3) -0.005(2) -0.0017(17) 0.0031(17)
O3 0.052(2) 0.036(2) 0.032(3) -0.005(2) 0.001(2) 0.005(2)
N1 0.036(2) 0.031(2) 0.036(3) 0.002(3) -0.007(3) -0.003(2)
N2 0.045(2) 0.031(2) 0.041(3) 0.000(3) 0.003(3) 0.001(2)

loop_
_atom_type_symbol
_atom_type_description
_atom_type_scat_dispersion_real
_atom_type_scat_dispersion_imag
_atom_type_scat_source
F F 0.0171 0.0103 'International Tables Vol C Tables 4.2.6.8 and 6.1.1.4'
H H 0.0000 0.0000 'International Tables Vol C Tables 4.2.6.8 and 6.1.1.4'
N N 0.0061 0.0033 'International Tables Vol C Tables 4.2.6.8 and 6.1.1.4'
O O 0.0106 0.0060 'International Tables Vol C Tables 4.2.6.8 and 6.1.1.4'
P P 0.1023 0.0942 'International Tables Vol C Tables 4.2.6.8 and 6.1.1.4'

loop_
_geom_angle_atom_site_label_1
_geom_angle_atom_site_label_2
_geom_angle_atom_site_label_3
_geom_angle
O1 P1 O3 116.2(3)
O1 P1 O2 115.4(3)
O3 P1 O2 112.1(3)
O1 P1 F1 104.6(3)
O3 P1 F1 103.5(3)
O2 P1 F1 102.9(2)
H1 N1 H2 105.6
H1 N1 H3 111.0
H2 N1 H3 83.9
H1 N1 H4 122.3
H2 N1 H4 114.1
H3 N1 H4 113.2
H5 N2 H6 145.9
H5 N2 H7 100.7
H6 N2 H7 78.3
H5 N2 H8 118.9
H6 N2 H8 94.8
H7 N2 H8 97.3

loop_
_geom_bond_atom_site_label_1
_geom_bond_atom_site_label_2
_geom_bond_distance
P1 O1 1.494(5)
P1 O3 1.508(5)
P1 O2 1.518(4)
P1 F1 1.590(3)
N1 H1 0.8731
N1 H2 0.9141
N1 H3 0.8188
N1 H4 0.9589
N2 H5 0.8927
N2 H6 0.9364
N2 H7 1.0258
N2 H8 0.9395
